data_2006682
loop_
_publ_author_name
'Baggio, Sergio'
'Pardo, Maria I.'
'Baggio, Ricardo'
'Garland, Maria Teresa'

_publ_section_title
;
 Tris(2,2'-bipyridyl-<i>N</i>,<i>N</i>')zinc(II) Thiosulfate
 Heptahydrate
;
_journal_issue 11
_journal_name_full 'Acta Crystallographica Section C'
_journal_page_first 1570
_journal_page_last 1572
_journal_paper_doi 10.1107/S0108270197008615
_journal_volume 53
_journal_year 1997
_chemical_formula_iupac '[Zn (C10 H8 N2)3] S2 O3, 7H2 O1'
_chemical_formula_moiety 'Zn 2+; (C10H8N2)3; (S2O3) 2-; (H2O)7'
_chemical_formula_sum 'C30 H38 N6 O10 S2 Zn'
_chemical_formula_weight 772.16
_chemical_name_common 'Tris(2,2'-Bipyridyl)-zinc(ii) thiosulfate, heptahydrate'
_space_group_IT_number 15
_symmetry_cell_setting monoclinic
_symmetry_space_group_name_Hall '-C 2yc'
_symmetry_space_group_name_H-M 'C 1 2/c 1'
_audit_creation_method SHELXL
_cell_angle_alpha 90
_cell_angle_beta 116.000(10)
_cell_angle_gamma 90
_cell_formula_units_Z 8
_cell_length_a 22.940(7)
_cell_length_b 13.611(5)
_cell_length_c 25.178(7)
_cell_measurement_reflns_used 25
_cell_measurement_temperature 293(2)
_cell_measurement_theta_max 12.5
_cell_measurement_theta_min 7.5
_cell_volume 7066(4)
_computing_cell_refinement P3/P4-PC
_computing_data_collection 'P3/P4-PC (Siemens, 1991)'
_computing_data_reduction 'XDISK in SHELXTL/PC (Sheldrick, 1991)'
_computing_molecular_graphics 'XP in SHELXTL/PC'
_computing_publication_material
;
CIFTAB (Sheldrick, 1993), PARST (Nardelli, 1983),
CSD (Allen, Kennard & Taylor, 1983)
;
_computing_structure_refinement 'SHELXL93 (Sheldrick, 1993)'
_computing_structure_solution 'XS in SHELXTL/PC'
_diffrn_ambient_temperature 293(2)
_diffrn_measurement_device 'Siemens R3m'
_diffrn_measurement_method \w/2\q
_diffrn_radiation_monochromator graphite
_diffrn_radiation_source 'fine-focus sealed tube'
_diffrn_radiation_type MoK\a
_diffrn_radiation_wavelength 0.71073
_diffrn_reflns_av_R_equivalents 0.088
_diffrn_reflns_limit_h_max 24
_diffrn_reflns_limit_h_min -27
_diffrn_reflns_limit_k_max 16
_diffrn_reflns_limit_k_min 0
_diffrn_reflns_limit_l_max 29
_diffrn_reflns_limit_l_min 0
_diffrn_reflns_number 7932
_diffrn_reflns_theta_max 25
_diffrn_reflns_theta_min 1.79
_diffrn_standards_decay_% <2
_diffrn_standards_interval_count 98
_diffrn_standards_number 2
_exptl_absorpt_coefficient_mu 0.876
_exptl_absorpt_correction_T_max 0.84
_exptl_absorpt_correction_T_min 0.70
_exptl_absorpt_correction_type '\y scan (XEMP in SHELXTL/PC; Sheldrick, 1991)'
_exptl_crystal_colour colourless
_exptl_crystal_density_diffrn 1.452
_exptl_crystal_description prism
_exptl_crystal_F_000 3216
_exptl_crystal_size_max 0.45
_exptl_crystal_size_mid 0.24
_exptl_crystal_size_min 0.16
_refine_diff_density_max 0.487
_refine_diff_density_min -0.563
_refine_ls_extinction_method none
_refine_ls_goodness_of_fit_all 1.328
_refine_ls_goodness_of_fit_obs 1.284
_refine_ls_hydrogen_treatment 'H atoms: C---H riding'
_refine_ls_matrix_type full
_refine_ls_number_parameters 486
_refine_ls_number_reflns 6041
_refine_ls_R_factor_all 0.092
_refine_ls_R_factor_obs .069
_refine_ls_shift/esd_max 0.005
_refine_ls_shift/esd_mean 0.002
_refine_ls_structure_factor_coef Fsqd
_refine_ls_weighting_details 'w = 1/[\s^2^(Fo^2^) + 115.5136P] where P = (Fo^2^+2Fc^2^)/3'
_refine_ls_weighting_scheme calc
_refine_ls_wR_factor_all 0.204
_refine_ls_wR_factor_obs .144
_reflns_number_observed 5158
_reflns_number_total 6211
_reflns_observed_criterion >2sigma(I)
_cod_data_source_file ha1190.cif
_cod_data_source_block Zn_Bipy3_Thio
_cod_depositor_comments
;
 Marking attached hydrogen atoms.

 Antanas Vaitkus,
 2017-11-25

 Updating atom disorder markup after consulting the original publication.
 Atoms 'O6WA' and 'O6WB' were marked as belonging to disorder assembly 'A',
 groups '1' and '2' respectively. Atoms 'O7WA', 'O7WB' and 'O7WC' were marked
 as belonging to disorder assembly 'B', groups '1', '2' and '3' respectively.

 Antanas Vaitkus,
 2017-11-25

The following automatic conversions were performed:
'_symmetry_cell_setting' value 'Monoclinic' changed to 'monoclinic'
according to '/home/saulius/struct/CIF-dictionaries/cif_core.dic'
dictionary named 'cif_core.dic' version 2.4.1 from 2010-06-29.

Automatic conversion script
Id: cif_fix_enum 1527 2010-12-29 10:47:43Z saulius 

The following automatic conversions were performed:

'_refine_ls_weighting_scheme' value 'calc w = 1/[\s^2^(Fo^2^) +
115.5136P] where P = (Fo^2^+2Fc^2^)/3' was changed to 'calc'. New tag
'_refine_ls_weighting_details' was created. The value of the new tag
was set to 'w = 1/[\s^2^(Fo^2^) + 115.5136P] where P =
(Fo^2^+2Fc^2^)/3'.

Automatic conversion script
Id: cif_fix_values 3143 2015-03-26 13:38:13Z robertas 
;
_cod_original_sg_symbol_H-M 'C 2/c'
_cod_original_formula_sum 'C30 H38 N6 O10 S2 Zn1'
_cod_database_code 2006682

loop_
_symmetry_equiv_pos_as_xyz
'x, y, z'
'-x, y, -z+1/2'
'x+1/2, y+1/2, z'
'-x+1/2, y+1/2, -z+1/2'
'-x, -y, -z'
'x, -y, z-1/2'
'-x+1/2, -y+1/2, -z'
'x+1/2, -y+1/2, z-1/2'

loop_
_atom_site_aniso_label
_atom_site_aniso_U_11
_atom_site_aniso_U_22
_atom_site_aniso_U_33
_atom_site_aniso_U_12
_atom_site_aniso_U_13
_atom_site_aniso_U_23
Zn1 .0129(3) .0067(3) .0162(3) -.0004(3) .0093(2) .0002(3)
S1 .0303(8) .0167(7) .0287(8) .0012(7) .0201(7) .0015(7)
S2 .0262(8) .0170(7) .0315(9) .0002(7) .0190(7) .0025(7)
O1 .050(3) .048(3) .044(3) .016(3) .024(3) .005(3)
O2 .056(3) .028(3) .048(3) -.008(2) .031(3) -.005(2)
O3 .047(3) .041(3) .046(3) -.007(2) .032(3) .002(2)
N1A .023(3) .012(2) .024(3) -.001(2) .013(2) -.006(2)
N2A .029(3) .015(3) .028(3) -.001(2) .016(2) .001(2)
N1B .019(2) .016(2) .023(3) -.002(2) .014(2) .004(2)
N2B .021(3) .016(3) .024(3) .004(2) .013(2) .002(2)
N1C .021(3) .017(3) .026(3) .000(2) .017(2) .001(2)
N2C .017(3) .019(3) .027(3) -.001(2) .010(2) -.003(2)
C1A .028(4) .030(4) .026(3) -.003(3) .014(3) .000(3)
C2A .034(4) .038(4) .030(4) -.005(3) .010(3) -.006(3)
C3A .023(4) .041(4) .047(5) -.009(3) .013(3) -.013(4)
C4A .036(4) .022(4) .047(4) -.007(3) .023(4) -.006(3)
C5A .030(4) .016(3) .037(4) -.005(3) .023(3) -.003(3)
C6A .035(4) .013(3) .035(4) .006(3) .025(3) .003(3)
C7A .047(4) .019(3) .046(4) .000(3) .032(4) .002(3)
C8A .056(5) .026(4) .038(4) .006(4) .026(4) .011(3)
C9A .047(5) .033(4) .032(4) .016(4) .016(4) .010(3)
C10A .043(4) .029(4) .033(4) .004(3) .014(3) .005(3)
C1B .040(4) .033(4) .037(4) -.003(3) .022(3) .002(3)
C2B .051(5) .038(4) .035(4) .001(4) .020(4) .010(4)
C3B .042(4) .025(4) .043(4) .001(3) .008(4) .017(3)
C4B .033(4) .018(3) .045(4) .005(3) .013(3) .006(3)
C5B .021(3) .013(3) .033(4) .001(2) .011(3) -.002(3)
C6B .023(3) .012(3) .029(3) .003(2) .013(3) -.001(3)
C7B .031(4) .025(4) .044(4) .001(3) .017(3) -.010(3)
C8B .030(4) .040(4) .038(4) .000(3) .021(3) -.012(3)
C9B .040(4) .040(4) .030(4) .000(3) .024(3) -.007(3)
C10B .034(4) .027(4) .033(4) -.002(3) .020(3) .002(3)
C1C .033(4) .031(4) .039(4) -.002(3) .023(3) -.003(3)
C2C .039(4) .028(4) .033(4) -.003(3) .019(3) -.004(3)
C3C .041(4) .034(4) .039(4) .006(3) .030(4) .004(3)
C4C .034(4) .028(4) .045(4) -.002(3) .025(3) -.005(3)
C5C .023(3) .019(3) .032(3) .001(3) .016(3) .007(3)
C6C .021(3) .018(3) .031(3) .002(3) .011(3) .007(3)
C7C .024(3) .030(4) .039(4) .001(3) .011(3) .005(3)
C8C .023(3) .033(4) .039(4) -.004(3) .008(3) -.002(3)
C9C .036(4) .027(4) .034(4) -.003(3) .006(3) -.003(3)
C10C .033(4) .027(4) .029(4) -.002(3) .009(3) -.005(3)
O1W .070(5) .051(4) .063(5) -.002(3) .029(4) -.007(3)
O2W .070(5) .048(4) .052(4) .000(3) .030(3) .004(3)
O3W .102(7) .062(6) .096(7) .002(5) .058(6) .007(5)
O4W .073(7) .081(7) .082(7) .019(5) .025(5) .004(5)
O5W .076(9) .070(8) .076(9) .003(6) .029(7) -.007(6)
O6WA .087(9) .064(11) .065(7) .015(8) .025(6) .000(6)
O6WB .071(15) .08(3) .096(19) .005(14) .029(14) .029(17)
O7WA .070(17) .06(3) .046(14) -.004(14) .042(12) -.019(12)
O7WB .054(16) .13(4) .071(19) .026(18) .017(14) -.002(18)
O7WC .081(16) .17(4) .080(13) -.06(2) .044(12) -.074(17)

loop_
_atom_site_label
_atom_site_fract_x
_atom_site_fract_y
_atom_site_fract_z
_atom_site_U_iso_or_equiv
_atom_site_thermal_displace_type
_atom_site_calc_flag
_atom_site_refinement_flags
_atom_site_occupancy
_atom_site_type_symbol
_atom_site_disorder_assembly
_atom_site_disorder_group
_atom_site_attached_hydrogens
Zn1 .15764(3) .93104(4) .24091(3) .0109(2) Uani d . 1 Zn . . 0
S1 -.07079(8) .43297(12) .08804(7) .0226(3) Uani d . 1 S . . 0
S2 -.02983(7) .43238(12) .17598(7) .0226(3) Uani d . 1 S . . 0
O1 -.1266(3) .5004(4) .0659(2) .0466(14) Uani d . 1 O . . 0
O2 -.0956(3) .3355(4) .0653(2) .0411(13) Uani d . 1 O . . 0
O3 -.0221(3) .4651(4) .0686(2) .0405(13) Uani d . 1 O . . 0
N1A .0726(2) .8484(3) .1834(2) .0187(11) Uani d . 1 N . . 0
N2A .1665(2) .7961(4) .2876(2) .0225(11) Uani d . 1 N . . 0
N1B .1284(2) 1.0676(4) .1926(2) .0177(10) Uani d . 1 N . . 0
N2B .1121(2) 1.0110(3) .2869(2) .0189(11) Uani d . 1 N . . 0
N1C .2176(2) .8865(4) .2001(2) .0191(11) Uani d . 1 N . . 0
N2C .2534(2) .9859(4) .3013(2) .0211(11) Uani d . 1 N . . 0
C1A .0281(3) .8786(5) .1297(3) .0276(15) Uani d . 1 C . . 0
H1AA .0332(3) .9398(5) .1158(3) .033 Uiso calc R 1 H . . 0
C2A -.0239(3) .8223(5) .0952(3) .035(2) Uani d . 1 C . . 0
H2AA -.0534(3) .8440(5) .0581(3) .042 Uiso calc R 1 H . . 0
C3A -.0322(3) .7329(5) .1163(3) .038(2) Uani d . 1 C . . 0
H3AA -.0684(3) .6948(5) .0941(3) .045 Uiso calc R 1 H . . 0
C4A .0127(3) .7001(5) .1699(3) .033(2) Uani d . 1 C . . 0
H4AA .0082(3) .6386(5) .1837(3) .040 Uiso calc R 1 H . . 0
C5A .0655(3) .7596(4) .2036(3) .0245(14) Uani d . 1 C . . 0
C6A .1166(3) .7323(4) .2617(3) .0242(14) Uani d . 1 C . . 0
C7A .1150(3) .6453(5) .2902(3) .033(2) Uani d . 1 C . . 0
H7AA .0800(3) .6027(5) .2725(3) .040 Uiso calc R 1 H . . 0
C8A .1642(3) .6219(5) .3439(3) .038(2) Uani d . 1 C . . 0
H8AA .1631(3) .5640(5) .3631(3) .045 Uiso calc R 1 H . . 0
C9A .2150(4) .6857(5) .3688(3) .038(2) Uani d . 1 C . . 0
H9AA .2494(4) .6712(5) .4051(3) .045 Uiso calc R 1 H . . 0
C10A .2152(3) .7713(5) .3401(3) .036(2) Uani d . 1 C . . 0
H10A .2503(3) .8138(5) .3576(3) .043 Uiso calc R 1 H . . 0
C1B .1334(3) 1.0906(5) .1430(3) .034(2) Uani d . 1 C . . 0
H1BA .1532(3) 1.0458(5) .1281(3) .041 Uiso calc R 1 H . . 0
C2B .1107(4) 1.1769(5) .1131(3) .041(2) Uani d . 1 C . . 0
H2BA .1142(4) 1.1898(5) .0783(3) .049 Uiso calc R 1 H . . 0
C3B .0826(4) 1.2442(5) .1355(3) .040(2) Uani d . 1 C . . 0
H3BA .0675(4) 1.3040(5) .1166(3) .048 Uiso calc R 1 H . . 0
C4B .0772(3) 1.2216(5) .1862(3) .033(2) Uani d . 1 C . . 0
H4BA .0574(3) 1.2657(5) .2014(3) .040 Uiso calc R 1 H . . 0
C5B .1013(3) 1.1332(4) .2150(3) .0229(14) Uani d . 1 C . . 0
C6B .0968(3) 1.1048(4) .2696(3) .0207(13) Uani d . 1 C . . 0
C7B .0798(3) 1.1693(5) .3030(3) .033(2) Uani d . 1 C . . 0
H7BA .0696(3) 1.2341(5) .2908(3) .040 Uiso calc R 1 H . . 0
C8B .0780(3) 1.1375(5) .3538(3) .034(2) Uani d . 1 C . . 0
H8BA .0676(3) 1.1811(5) .3768(3) .041 Uiso calc R 1 H . . 0
C9B .0916(3) 1.0410(5) .3706(3) .033(2) Uani d . 1 C . . 0
H9BA .0893(3) 1.0175(5) .4043(3) .040 Uiso calc R 1 H . . 0
C10B .1084(3) .9807(5) .3365(3) .0290(15) Uani d . 1 C . . 0
H10B .1178(3) .9154(5) .3478(3) .035 Uiso calc R 1 H . . 0
C1C .1959(3) .8378(5) .1481(3) .032(2) Uani d . 1 C . . 0
H1CA .1527(3) .8188(5) .1293(3) .038 Uiso calc R 1 H . . 0
C2C .2360(3) .8157(5) .1222(3) .032(2) Uani d . 1 C . . 0
H2CA .2206(3) .7813(5) .0867(3) .039 Uiso calc R 1 H . . 0
C3C .2999(3) .8458(5) .1504(3) .034(2) Uani d . 1 C . . 0
H3CA .3274(3) .8338(5) .1328(3) .041 Uiso calc R 1 H . . 0
C4C .3232(3) .8929(5) .2037(3) .033(2) Uani d . 1 C . . 0
H4CA .3668(3) .9102(5) .2234(3) .039 Uiso calc R 1 H . . 0
C5C .2803(3) .9144(4) .2280(3) .0232(14) Uani d . 1 C . . 0
C6C .3009(3) .9679(4) .2848(3) .0232(14) Uani d . 1 C . . 0
C7C .3645(3) .9977(5) .3201(3) .032(2) Uani d . 1 C . . 0
H7CA .3971(3) .9841(5) .3086(3) .038 Uiso calc R 1 H . . 0
C8C .3787(3) 1.0472(5) .3716(3) .034(2) Uani d . 1 C . . 0
H8CA .4209(3) 1.0673(5) .3956(3) .041 Uiso calc R 1 H . . 0
C9C .3300(3) 1.0666(5) .3874(3) .036(2) Uani d . 1 C . . 0
H9CA .3387(3) 1.1009(5) .4220(3) .043 Uiso calc R 1 H . . 0
C10C .2686(3) 1.0356(5) .3521(3) .031(2) Uani d . 1 C . . 0
H10C .2359(3) 1.0491(5) .3635(3) .038 Uiso calc R 1 H . . 0
O1W .0673(3) .7580(5) .0194(3) .061(3) Uani d P 1.00(2) O . . 2
O2W .0410(3) .3783(4) .0076(3) .055(2) Uani d P 1.00(2) O . . 2
O3W .0540(4) .9589(6) -.0032(4) .081(4) Uani d P .90(2) O . . 2
O4W -.1710(4) .6565(7) -.0187(4) .082(4) Uani d P .80(2) O . . 2
O5W .1912(6) .8318(9) .4654(5) .075(5) Uani d P .63(2) O . . 2
O6WA .3201(7) .5105(12) .4703(5) .075(5) Uani d P .65(3) O A 1 2
O6WB .3400(12) .587(3) .4862(12) .085(12) Uani d P .35(3) O A 2 2
O7WA -.2507(13) .394(3) -.0090(11) .052(12) Uani d P .28(5) O B 1 2
O7WB -.2468(13) .492(3) -.0087(12) .087(15) Uani d P .28(2) O B 2 2
O7WC -.2307(14) .324(4) -.0060(10) .107(16) Uani d P .45(4) O B 3 2

loop_
_atom_type_symbol
_atom_type_description
_atom_type_scat_dispersion_real
_atom_type_scat_dispersion_imag
_atom_type_scat_source
C C 0.0033 0.0016 'International Tables Vol C Tables 4.2.6.8 and 6.1.1.4'
H H 0.0000 0.0000 'International Tables Vol C Tables 4.2.6.8 and 6.1.1.4'
N N 0.0061 0.0033 'International Tables Vol C Tables 4.2.6.8 and 6.1.1.4'
O O 0.0106 0.0060 'International Tables Vol C Tables 4.2.6.8 and 6.1.1.4'
Zn Zn 0.2839 1.4301 'International Tables Vol C Tables 4.2.6.8 and 6.1.1.4'
S S 0.1246 0.1234 'International Tables Vol C Tables 4.2.6.8 and 6.1.1.4'

loop_
_geom_angle_atom_site_label_1
_geom_angle_atom_site_label_2
_geom_angle_atom_site_label_3
_geom_angle
_geom_angle_publ_flag
N1C Zn1 N2A 95.4(2) n
N1C Zn1 N1B 94.5(2) n
N2A Zn1 N1B 168.0(2) n
N1C Zn1 N2B 164.9(2) n
N2A Zn1 N2B 95.1(2) n
N1B Zn1 N2B 76.4(2) n
N1C Zn1 N1A 96.4(2) n
N2A Zn1 N1A 76.3(2) n
N1B Zn1 N1A 96.0(2) n
N2B Zn1 N1A 96.6(2) n
N1C Zn1 N2C 76.6(2) n
N2A Zn1 N2C 95.0(2) n
N1B Zn1 N2C 93.8(2) n
N2B Zn1 N2C 91.7(2) n
N1A Zn1 N2C 168.4(2) n
O2 S1 O3 111.2(3) n
O2 S1 O1 107.1(3) n
O3 S1 O1 110.5(3) n
O2 S1 S2 110.2(2) n
O3 S1 S2 108.4(2) n
O1 S1 S2 109.4(2) n
C5A N1A C1A 119.1(5) n
C5A N1A Zn1 115.8(4) n
C1A N1A Zn1 125.1(4) n
C10A N2A C6A 118.2(5) n
C10A N2A Zn1 126.3(4) n
C6A N2A Zn1 115.4(4) n
C1B N1B C5B 118.8(5) n
C1B N1B Zn1 126.4(4) n
C5B N1B Zn1 114.9(4) n
C6B N2B C10B 118.4(5) n
C6B N2B Zn1 115.0(4) n
C10B N2B Zn1 125.6(4) n
C5C N1C C1C 119.9(5) n
C5C N1C Zn1 115.7(4) n
C1C N1C Zn1 124.3(4) n
C6C N2C C10C 118.4(5) n
C6C N2C Zn1 115.1(4) n
C10C N2C Zn1 126.5(4) n
N1A C1A C2A 122.1(6) n
C1A C2A C3A 118.9(6) n
C4A C3A C2A 120.0(6) n
C3A C4A C5A 119.3(6) n
N1A C5A C4A 120.5(6) n
N1A C5A C6A 115.3(5) n
C4A C5A C6A 124.2(5) n
N2A C6A C7A 120.4(6) n
N2A C6A C5A 117.1(5) n
C7A C6A C5A 122.6(5) n
C8A C7A C6A 120.7(6) n
C7A C8A C9A 118.3(6) n
C8A C9A C10A 119.9(7) n
N2A C10A C9A 122.4(7) n
N1B C1B C2B 123.0(7) n
C1B C2B C3B 118.7(7) n
C4B C3B C2B 118.9(6) n
C3B C4B C5B 120.3(6) n
N1B C5B C4B 120.4(6) n
N1B C5B C6B 116.9(5) n
C4B C5B C6B 122.7(5) n
N2B C6B C7B 120.5(5) n
N2B C6B C5B 115.8(5) n
C7B C6B C5B 123.6(5) n
C8B C7B C6B 120.0(6) n
C7B C8B C9B 119.7(6) n
C10B C9B C8B 118.0(6) n
N2B C10B C9B 123.3(6) n
N1C C1C C2C 121.9(6) n
C1C C2C C3C 118.1(6) n
C4C C3C C2C 121.0(6) n
C3C C4C C5C 118.6(6) n
N1C C5C C4C 120.4(5) n
N1C C5C C6C 117.2(5) n
C4C C5C C6C 122.3(5) n
N2C C6C C7C 120.7(6) n
N2C C6C C5C 115.2(5) n
C7C C6C C5C 124.1(5) n
C8C C7C C6C 119.7(6) n
C9C C8C C7C 119.0(6) n
C10C C9C C8C 119.7(7) n
N2C C10C C9C 122.4(6) n
O7WC O7WA O7WB 152.(3) n

loop_
_geom_bond_atom_site_label_1
_geom_bond_atom_site_label_2
_geom_bond_site_symmetry_2
_geom_bond_distance
_geom_bond_publ_flag
Zn1 N1C . 2.134(5) y
Zn1 N2A . 2.141(5) y
Zn1 N1B . 2.161(5) y
Zn1 N2B . 2.164(5) y
Zn1 N1A . 2.166(5) y
Zn1 N2C . 2.183(5) y
S1 O2 . 1.458(5) y
S1 O3 . 1.469(5) y
S1 O1 . 1.472(5) y
S1 S2 . 1.990(2) y
N1A C5A . 1.349(6) n
N1A C1A . 1.353(7) n
N2A C10A . 1.348(7) n
N2A C6A . 1.354(7) n
N1B C1B . 1.341(7) n
N1B C5B . 1.347(6) n
N2B C6B . 1.345(6) n
N2B C10B . 1.350(7) n
N1C C5C . 1.349(6) n
N1C C1C . 1.352(7) n
N2C C6C . 1.351(6) n
N2C C10C . 1.351(7) n
C1A C2A . 1.363(7) n
C2A C3A . 1.372(8) n
C3A C4A . 1.364(8) n
C4A C5A . 1.393(7) n
C5A C6A . 1.467(8) n
C6A C7A . 1.394(7) n
C7A C8A . 1.366(8) n
C8A C9A . 1.366(8) n
C9A C10A . 1.372(8) n
C1B C2B . 1.369(8) n
C2B C3B . 1.376(8) n
C3B C4B . 1.370(8) n
C4B C5B . 1.389(7) n
C5B C6B . 1.474(7) n
C6B C7B . 1.383(7) n
C7B C8B . 1.367(8) n
C8B C9B . 1.375(8) n
C9B C10B . 1.361(7) n
C1C C2C . 1.374(7) n
C2C C3C . 1.380(8) n
C3C C4C . 1.368(8) n
C4C C5C . 1.400(7) n
C5C C6C . 1.483(7) n
C6C C7C . 1.394(7) n
C7C C8C . 1.369(8) n
C8C C9C . 1.365(8) n
C9C C10C . 1.361(7) n
O6WA O6WB . 1.13(3) n
O7WA O7WC . 1.05(4) n
O7WA O7WB . 1.34(5) n
